data_4101377
loop_
_publ_author_name
'Alvarez, Eleuterio'
'Conejero, Salvador'
'Paneque, Margarita'
'Petronilho, Ana'
'Poveda, Manuel L'
'Serrano, Oracio'
'Carmona, Ernesto'

_publ_section_title
;
 Iridium(III)-induced isomerization of 2-substituted pyridines to
 N-heterocyclic carbenes.
;
_journal_issue 40
_journal_name_full 'Journal of the American Chemical Society'
_journal_page_first 13060
_journal_page_last 13061
_journal_paper_doi 10.1021/ja0646592
_journal_volume 128
_journal_year 2006
_chemical_formula_moiety 'C38 H41 B Ir N7, C H2 Cl2'
_chemical_formula_sum 'C39 H43 B Cl2 Ir N7'
_chemical_formula_weight 883.71
_chemical_name_systematic
; 
 ? 
;
_space_group_IT_number 15
_symmetry_cell_setting monoclinic
_symmetry_space_group_name_Hall '-C 2yc'
_symmetry_space_group_name_H-M 'C 1 2/c 1'
_atom_sites_solution_hydrogens geom
_atom_sites_solution_primary direct
_atom_sites_solution_secondary difmap
_audit_creation_method SHELXL-97
_cell_angle_alpha 90.00
_cell_angle_beta 101.4560(10)
_cell_angle_gamma 90.00
_cell_formula_units_Z 8
_cell_length_a 40.2432(8)
_cell_length_b 10.1628(2)
_cell_length_c 18.6214(4)
_cell_measurement_reflns_used 7599
_cell_measurement_temperature 100(2)
_cell_measurement_theta_max 30.16
_cell_measurement_theta_min 2.89
_cell_volume 7464.1(3)
_computing_cell_refinement 'SAINT+ v. 7.06 a (Bruker AXS, 2003)'
_computing_data_collection 'APEX-W2K-NT v. 1.0 (Bruker AXS, 2004)'
_computing_data_reduction 'SAINT+ v. 7.06 a (Bruker AXS, 2001)'
_computing_molecular_graphics 'XP, SHELXTL v. 6.10 (Bruker, 2000)'
_computing_publication_material 'XCIF, SHELXTL v. 6.12 (Bruker, 2001)'
_computing_structure_refinement 'SHELXL-97 (Sheldrick, 1997)'
_computing_structure_solution 'SHELXS-97 (Sheldrick, 1990)'
_diffrn_ambient_temperature 100(2)
_diffrn_detector_area_resol_mean 8.26
_diffrn_measured_fraction_theta_full 0.996
_diffrn_measured_fraction_theta_max 0.996
_diffrn_measurement_device_type 'Bruker-Nonius X8Apex II CCD area detector'
_diffrn_measurement_method 'phi and omega scans with narrow frames'
_diffrn_radiation_monochromator graphite
_diffrn_radiation_source 'fine-focus sealed tube'
_diffrn_radiation_type MoK\a
_diffrn_radiation_wavelength 0.71073
_diffrn_reflns_av_R_equivalents 0.0417
_diffrn_reflns_av_sigmaI/netI 0.0301
_diffrn_reflns_limit_h_max 57
_diffrn_reflns_limit_h_min -57
_diffrn_reflns_limit_k_max 14
_diffrn_reflns_limit_k_min -14
_diffrn_reflns_limit_l_max 26
_diffrn_reflns_limit_l_min -26
_diffrn_reflns_number 69220
_diffrn_reflns_theta_full 30.57
_diffrn_reflns_theta_max 30.57
_diffrn_reflns_theta_min 2.89
_diffrn_standards_decay_% 0
_exptl_absorpt_coefficient_mu 3.759
_exptl_absorpt_correction_T_max 0.5069
_exptl_absorpt_correction_T_min 0.3956
_exptl_absorpt_correction_type multi-scan
_exptl_absorpt_process_details
; 
 SADABS v. 2.03: Area-Detector Absorption Correction.
 (1997-2001) Bruker-AXS within SAINT+ package, v. 6.04
;
_exptl_crystal_colour yellow
_exptl_crystal_density_diffrn 1.573
_exptl_crystal_density_method 'not measured'
_exptl_crystal_description prism
_exptl_crystal_F_000 3536
_exptl_crystal_size_max 0.27
_exptl_crystal_size_mid 0.20
_exptl_crystal_size_min 0.18
_refine_diff_density_max 1.020
_refine_diff_density_min -2.505
_refine_diff_density_rms 0.122
_refine_ls_extinction_method none
_refine_ls_goodness_of_fit_ref 1.084
_refine_ls_hydrogen_treatment constr
_refine_ls_matrix_type full
_refine_ls_number_parameters 479
_refine_ls_number_reflns 11433
_refine_ls_number_restraints 16
_refine_ls_restrained_S_all 1.092
_refine_ls_R_factor_all 0.0437
_refine_ls_R_factor_gt 0.0296
_refine_ls_shift/su_max 0.002
_refine_ls_shift/su_mean 0.000
_refine_ls_structure_factor_coef Fsqd
_refine_ls_weighting_details 'calc w=1/[\s^2^(Fo^2^)+(0.0182P)^2^+38.3673P] where P=(Fo^2^+2Fc^2^)/3'
_refine_ls_weighting_scheme calc
_refine_ls_wR_factor_gt 0.0601
_refine_ls_wR_factor_ref 0.0649
_reflns_number_gt 9279
_reflns_number_total 11433
_reflns_threshold_expression >2sigma(I)
_cod_data_source_file ja0646592si20060824_124421.cif
_cod_data_source_block 2-Ph
_cod_depositor_comments
;
The following automatic conversions were performed:
'_symmetry_cell_setting' value 'Monoclinic' changed to 'monoclinic'
according to '/home/saulius/struct/CIF-dictionaries/cif_core.dic'
dictionary named 'cif_core.dic' version 2.4.1 from 2010-06-29.

Automatic conversion script
Id: cif_fix_enum 1527 2010-12-29 10:47:43Z saulius 
;
_cod_original_sg_symbol_H-M C2/c
_cod_database_code 4101377

loop_
_symmetry_equiv_pos_as_xyz
'x, y, z'
'-x, y, -z+1/2'
'x+1/2, y+1/2, z'
'-x+1/2, y+1/2, -z+1/2'
'-x, -y, -z'
'x, -y, z-1/2'
'-x+1/2, -y+1/2, -z'
'x+1/2, -y+1/2, z-1/2'

loop_
_atom_site_label
_atom_site_type_symbol
_atom_site_fract_x
_atom_site_fract_y
_atom_site_fract_z
_atom_site_U_iso_or_equiv
_atom_site_adp_type
_atom_site_occupancy
_atom_site_symmetry_multiplicity
_atom_site_calc_flag
_atom_site_refinement_flags
_atom_site_disorder_assembly
_atom_site_disorder_group
Ir1 Ir 0.141486(3) 0.652360(10) 0.215192(6) 0.01394(3) Uani 1 1 d . . .
N1 N 0.16461(6) 0.8369(3) 0.20138(13) 0.0188(5) Uani 1 1 d . . .
N2 N 0.18238(6) 0.8471(3) 0.14584(14) 0.0208(5) Uani 1 1 d . . .
N3 N 0.18801(6) 0.5638(2) 0.19989(14) 0.0182(5) Uani 1 1 d . . .
N4 N 0.20199(6) 0.6129(3) 0.14372(14) 0.0194(5) Uani 1 1 d . . .
N5 N 0.12641(6) 0.6428(3) 0.09795(13) 0.0188(5) Uani 1 1 d . . .
N6 N 0.14913(7) 0.6874(3) 0.05766(13) 0.0195(5) Uani 1 1 d . . .
N7 N 0.09339(6) 0.4557(3) 0.25325(13) 0.0200(5) Uani 1 1 d . . .
H7 H 0.0876 0.5221 0.2785 0.024 Uiso 1 1 d R . .
C1 C 0.16490(8) 0.9567(3) 0.23213(17) 0.0223(6) Uani 1 1 d . . .
C2 C 0.18265(8) 1.0442(3) 0.1953(2) 0.0278(7) Uani 1 1 d . . .
H2 H 0.1865 1.1352 0.2053 0.033 Uiso 1 1 d R . .
C3 C 0.19344(8) 0.9723(3) 0.14159(19) 0.0259(7) Uani 1 1 d . . .
C4 C 0.14858(9) 0.9874(3) 0.29534(19) 0.0274(7) Uani 1 1 d . . .
H4A H 0.1239 0.9885 0.2788 0.041 Uiso 1 1 d R . .
H4B H 0.1563 1.0737 0.3155 0.041 Uiso 1 1 d R . .
H4C H 0.1548 0.9200 0.3333 0.041 Uiso 1 1 d R . .
C5 C 0.21314(10) 1.0165(4) 0.0860(2) 0.0393(9) Uani 1 1 d . . .
H5A H 0.2343 0.9662 0.0918 0.059 Uiso 1 1 d R . .
H5B H 0.2184 1.1103 0.0929 0.059 Uiso 1 1 d R . .
H5C H 0.1996 1.0021 0.0368 0.059 Uiso 1 1 d R . .
C6 C 0.20886(8) 0.4688(3) 0.23247(17) 0.0216(6) Uani 1 1 d . . .
C7 C 0.23616(8) 0.4564(4) 0.1968(2) 0.0281(7) Uani 1 1 d . . .
H7A H 0.2546 0.3965 0.2086 0.034 Uiso 1 1 d R . .
C8 C 0.23118(8) 0.5482(3) 0.14157(18) 0.0242(6) Uani 1 1 d . . .
C9 C 0.20290(9) 0.3931(3) 0.29727(18) 0.0269(7) Uani 1 1 d . . .
H9A H 0.2185 0.3182 0.3059 0.040 Uiso 1 1 d R . .
H9B H 0.1795 0.3608 0.2880 0.040 Uiso 1 1 d R . .
H9C H 0.2068 0.4502 0.3405 0.040 Uiso 1 1 d R . .
C10 C 0.25262(9) 0.5778(4) 0.0863(2) 0.0332(8) Uani 1 1 d . . .
H10A H 0.2400 0.5564 0.0371 0.050 Uiso 1 1 d R . .
H10B H 0.2734 0.5250 0.0971 0.050 Uiso 1 1 d R . .
H10C H 0.2585 0.6715 0.0887 0.050 Uiso 1 1 d R . .
C11 C 0.09761(8) 0.6136(3) 0.05046(17) 0.0224(6) Uani 1 1 d . . .
C12 C 0.10198(9) 0.6402(4) -0.02052(17) 0.0289(7) Uani 1 1 d . . .
H12 H 0.0857 0.6281 -0.0645 0.035 Uiso 1 1 d R . .
C13 C 0.13439(10) 0.6878(4) -0.01440(18) 0.0286(7) Uani 1 1 d . . .
C14 C 0.06650(8) 0.5609(4) 0.07255(18) 0.0280(7) Uani 1 1 d . . .
H14A H 0.0690 0.4658 0.0808 0.042 Uiso 1 1 d R . .
H14B H 0.0467 0.5780 0.0336 0.042 Uiso 1 1 d R . .
H14C H 0.0634 0.6041 0.1178 0.042 Uiso 1 1 d R . .
C15 C 0.15274(11) 0.7321(5) -0.0722(2) 0.0410(10) Uani 1 1 d . . .
H15A H 0.1608 0.8225 -0.0621 0.061 Uiso 1 1 d R . .
H15B H 0.1374 0.7286 -0.1202 0.061 Uiso 1 1 d R . .
H15C H 0.1721 0.6738 -0.0723 0.061 Uiso 1 1 d R . .
C16 C 0.11944(7) 0.4789(3) 0.21751(15) 0.0178(5) Uani 1 1 d . . .
C17 C 0.12684(8) 0.3685(3) 0.17729(18) 0.0224(6) Uani 1 1 d . . .
H17 H 0.1444 0.3753 0.1501 0.027 Uiso 1 1 d R . .
C18 C 0.10937(9) 0.2515(3) 0.17612(19) 0.0273(7) Uani 1 1 d . . .
H18 H 0.1152 0.1792 0.1488 0.033 Uiso 1 1 d R . .
C19 C 0.08318(9) 0.2380(3) 0.21483(19) 0.0276(7) Uani 1 1 d . . .
H19 H 0.0711 0.1574 0.2136 0.033 Uiso 1 1 d R . .
C20 C 0.07514(8) 0.3423(4) 0.25439(17) 0.0245(6) Uani 1 1 d . . .
C21 C 0.04876(9) 0.3408(4) 0.29987(18) 0.0304(7) Uani 1 1 d . . .
C22 C 0.04005(11) 0.2225(5) 0.3286(2) 0.0421(10) Uani 1 1 d . . .
H22 H 0.0502 0.1431 0.3166 0.051 Uiso 1 1 d R . .
C23 C 0.01685(12) 0.2188(5) 0.3741(2) 0.0522(13) Uani 1 1 d . . .
H23 H 0.0109 0.1369 0.3927 0.063 Uiso 1 1 d R . .
C24 C 0.00195(11) 0.3330(6) 0.3920(2) 0.0535(13) Uani 1 1 d . . .
H24 H -0.0136 0.3299 0.4241 0.064 Uiso 1 1 d R . .
C25 C 0.00996(10) 0.4524(6) 0.3634(2) 0.0465(11) Uani 1 1 d . . .
H25 H -0.0003 0.5314 0.3755 0.056 Uiso 1 1 d R . .
C26 C 0.03310(9) 0.4552(5) 0.3171(2) 0.0354(8) Uani 1 1 d . . .
H26 H 0.0382 0.5366 0.2966 0.042 Uiso 1 1 d R . .
C27 C 0.09816(7) 0.7562(3) 0.21913(17) 0.0195(6) Uani 1 1 d . . .
C28 C 0.08593(8) 0.8438(3) 0.16086(18) 0.0243(6) Uani 1 1 d . . .
H28 H 0.0985 0.8535 0.1231 0.029 Uiso 1 1 d R . .
C29 C 0.05640(9) 0.9158(3) 0.1561(2) 0.0295(7) Uani 1 1 d . . .
H29 H 0.0491 0.9721 0.1153 0.035 Uiso 1 1 d R . .
C30 C 0.03757(9) 0.9078(4) 0.2103(3) 0.0382(9) Uani 1 1 d . . .
H30 H 0.0169 0.9553 0.2060 0.046 Uiso 1 1 d R . .
C31 C 0.04924(10) 0.8282(4) 0.2706(2) 0.0382(9) Uani 1 1 d . . .
H31 H 0.0371 0.8236 0.3093 0.046 Uiso 1 1 d R . .
C32 C 0.07896(9) 0.7552(3) 0.2746(2) 0.0275(7) Uani 1 1 d . . .
H32 H 0.0866 0.7026 0.3168 0.033 Uiso 1 1 d R . .
C33 C 0.16081(7) 0.6601(3) 0.32600(16) 0.0187(5) Uani 1 1 d . . .
C34 C 0.19349(8) 0.7134(3) 0.35003(18) 0.0222(6) Uani 1 1 d . . .
H34 H 0.2052 0.7464 0.3143 0.027 Uiso 1 1 d R . .
C35 C 0.20947(9) 0.7202(3) 0.42342(19) 0.0268(7) Uani 1 1 d . . .
H35 H 0.2313 0.7593 0.4364 0.032 Uiso 1 1 d R . .
C36 C 0.19389(9) 0.6715(3) 0.47742(18) 0.0289(7) Uani 1 1 d . . .
H36 H 0.2048 0.6765 0.5275 0.035 Uiso 1 1 d R . .
C37 C 0.16216(9) 0.6146(4) 0.45710(18) 0.0294(7) Uani 1 1 d . . .
H37 H 0.1511 0.5795 0.4934 0.035 Uiso 1 1 d R . .
C38 C 0.14630(8) 0.6092(3) 0.38326(17) 0.0234(6) Uani 1 1 d . . .
H38 H 0.1246 0.5692 0.3710 0.028 Uiso 1 1 d R . .
B1 B 0.18507(9) 0.7277(4) 0.09627(19) 0.0207(7) Uani 1 1 d . . .
H1 H 0.1988 0.7515 0.0590 0.025 Uiso 1 1 d R . .
Cl1A Cl 0.12371(15) 0.9608(5) 0.5188(2) 0.090(2) Uani 0.389(5) 1 d PDU A 1
Cl2A Cl 0.0593(3) 0.8241(13) 0.4715(4) 0.169(4) Uani 0.389(5) 1 d PDU A 1
C39A C 0.0969(6) 0.895(3) 0.4459(10) 0.128(13) Uani 0.389(5) 1 d PD A 1
H39A H 0.1090 0.8254 0.4239 0.153 Uiso 0.389(5) 1 d PR A 1
H39B H 0.0899 0.9639 0.4085 0.153 Uiso 0.389(5) 1 d PR A 1
Cl1B Cl 0.09745(9) 1.0179(2) 0.47560(16) 0.0787(11) Uani 0.611(5) 1 d PDU A 2
Cl2B Cl 0.07502(9) 0.7483(3) 0.47493(16) 0.0684(8) Uani 0.611(5) 1 d PU A 2
C39B C 0.1065(3) 0.8540(9) 0.4706(6) 0.068(4) Uani 0.611(5) 1 d PD A 2
H39C H 0.1142 0.8384 0.4241 0.081 Uiso 0.611(5) 1 d PR A 2
H39D H 0.1258 0.8331 0.5111 0.081 Uiso 0.611(5) 1 d PR A 2

loop_
_atom_site_aniso_label
_atom_site_aniso_U_11
_atom_site_aniso_U_22
_atom_site_aniso_U_33
_atom_site_aniso_U_23
_atom_site_aniso_U_13
_atom_site_aniso_U_12
Ir1 0.01288(5) 0.01496(5) 0.01406(5) -0.00044(4) 0.00284(3) -0.00007(5)
N1 0.0177(12) 0.0183(12) 0.0202(11) -0.0012(10) 0.0035(9) -0.0007(10)
N2 0.0186(12) 0.0197(11) 0.0253(12) 0.0017(11) 0.0074(10) -0.0037(11)
N3 0.0170(12) 0.0188(12) 0.0195(12) -0.0016(9) 0.0052(9) -0.0008(9)
N4 0.0160(12) 0.0198(12) 0.0238(13) -0.0023(10) 0.0077(10) -0.0021(9)
N5 0.0188(12) 0.0180(12) 0.0201(11) 0.0019(10) 0.0049(9) 0.0008(10)
N6 0.0218(13) 0.0220(12) 0.0153(11) 0.0025(9) 0.0052(10) -0.0024(10)
N7 0.0204(13) 0.0229(12) 0.0163(11) -0.0002(10) 0.0026(9) -0.0034(10)
C1 0.0184(14) 0.0200(14) 0.0266(15) -0.0021(12) -0.0002(12) -0.0003(12)
C2 0.0231(16) 0.0157(14) 0.043(2) -0.0002(14) 0.0043(14) -0.0003(13)
C3 0.0230(16) 0.0207(15) 0.0346(18) 0.0041(13) 0.0075(13) -0.0010(12)
C4 0.0313(18) 0.0226(16) 0.0282(17) -0.0064(13) 0.0055(14) 0.0026(13)
C5 0.035(2) 0.0273(18) 0.062(3) 0.0115(18) 0.0246(19) -0.0041(15)
C6 0.0185(14) 0.0224(14) 0.0223(14) -0.0048(12) -0.0003(11) 0.0035(12)
C7 0.0163(15) 0.0297(17) 0.0369(18) -0.0080(15) 0.0016(13) 0.0063(13)
C8 0.0176(14) 0.0256(15) 0.0301(16) -0.0106(13) 0.0066(12) -0.0011(12)
C9 0.0276(17) 0.0246(15) 0.0259(16) 0.0024(13) -0.0010(13) 0.0090(13)
C10 0.0246(17) 0.037(2) 0.043(2) -0.0118(16) 0.0183(15) -0.0036(15)
C11 0.0212(15) 0.0237(15) 0.0203(14) -0.0018(11) -0.0005(11) 0.0009(12)
C12 0.0319(18) 0.0348(19) 0.0173(14) 0.0007(13) -0.0022(12) 0.0005(15)
C13 0.039(2) 0.0302(17) 0.0166(14) 0.0016(12) 0.0063(13) -0.0019(14)
C14 0.0223(16) 0.0341(18) 0.0254(16) -0.0030(14) -0.0010(12) -0.0040(14)
C15 0.053(3) 0.052(3) 0.0194(16) 0.0031(16) 0.0120(16) -0.010(2)
C16 0.0145(13) 0.0226(14) 0.0152(13) 0.0020(11) 0.0005(10) 0.0014(11)
C17 0.0209(15) 0.0199(15) 0.0263(15) -0.0026(12) 0.0041(12) -0.0024(12)
C18 0.0259(17) 0.0220(16) 0.0320(18) -0.0047(13) 0.0006(13) 0.0002(13)
C19 0.0286(18) 0.0213(15) 0.0303(17) 0.0044(13) -0.0007(13) -0.0055(13)
C20 0.0220(15) 0.0289(16) 0.0208(14) 0.0054(13) -0.0001(11) -0.0082(14)
C21 0.0241(16) 0.044(2) 0.0218(15) 0.0037(15) 0.0000(12) -0.0128(16)
C22 0.045(2) 0.047(2) 0.034(2) 0.0030(18) 0.0070(17) -0.021(2)
C23 0.055(3) 0.070(3) 0.032(2) 0.002(2) 0.0092(19) -0.040(3)
C24 0.037(2) 0.094(4) 0.031(2) -0.005(2) 0.0111(17) -0.026(3)
C25 0.0259(19) 0.082(3) 0.033(2) 0.001(2) 0.0078(16) -0.006(2)
C26 0.0224(17) 0.054(2) 0.0298(18) 0.0057(17) 0.0052(14) -0.0060(17)
C27 0.0152(14) 0.0170(13) 0.0258(15) -0.0005(11) 0.0031(11) -0.0011(11)
C28 0.0229(15) 0.0225(14) 0.0271(15) -0.0004(13) 0.0040(12) -0.0005(13)
C29 0.0253(17) 0.0204(15) 0.0395(19) 0.0042(14) -0.0013(14) 0.0029(13)
C30 0.0201(17) 0.0266(18) 0.070(3) 0.0104(18) 0.0129(17) 0.0073(14)
C31 0.0310(19) 0.032(2) 0.059(3) 0.0083(18) 0.0266(18) 0.0072(15)
C32 0.0240(16) 0.0268(17) 0.0337(18) 0.0046(14) 0.0105(14) 0.0043(13)
C33 0.0191(13) 0.0172(13) 0.0191(13) -0.0024(11) 0.0021(10) 0.0008(12)
C34 0.0181(15) 0.0233(15) 0.0243(15) 0.0002(12) 0.0023(12) -0.0007(12)
C35 0.0227(16) 0.0252(16) 0.0285(17) -0.0036(13) -0.0050(13) 0.0017(13)
C36 0.0327(18) 0.0270(17) 0.0221(15) -0.0040(13) -0.0060(13) 0.0023(14)
C37 0.0342(19) 0.0344(18) 0.0183(15) -0.0012(13) 0.0023(13) -0.0031(15)
C38 0.0235(16) 0.0290(16) 0.0170(14) -0.0020(12) 0.0026(12) -0.0029(13)
B1 0.0215(17) 0.0228(16) 0.0197(16) -0.0004(13) 0.0088(13) -0.0023(13)
Cl1A 0.135(5) 0.079(3) 0.066(3) -0.017(2) 0.044(3) -0.041(3)
Cl2A 0.217(10) 0.202(10) 0.090(5) -0.005(6) 0.040(6) -0.048(8)
C39A 0.15(3) 0.17(3) 0.066(15) -0.011(16) 0.045(16) -0.08(2)
Cl1B 0.127(3) 0.0402(12) 0.0732(18) -0.0156(11) 0.0311(17) 0.0124(13)
Cl2B 0.102(2) 0.0617(15) 0.0496(12) 0.0073(11) 0.0338(13) -0.0221(14)
C39B 0.122(10) 0.041(4) 0.047(6) -0.001(4) 0.034(6) 0.024(6)

loop_
_atom_type_symbol
_atom_type_description
_atom_type_scat_dispersion_real
_atom_type_scat_dispersion_imag
_atom_type_scat_source
C C 0.0033 0.0016 'International Tables Vol C Tables 4.2.6.8 and 6.1.1.4'
H H 0.0000 0.0000 'International Tables Vol C Tables 4.2.6.8 and 6.1.1.4'
B B 0.0013 0.0007 'International Tables Vol C Tables 4.2.6.8 and 6.1.1.4'
Cl Cl 0.1484 0.1585 'International Tables Vol C Tables 4.2.6.8 and 6.1.1.4'
N N 0.0061 0.0033 'International Tables Vol C Tables 4.2.6.8 and 6.1.1.4'
Ir Ir -1.4442 7.9887 'International Tables Vol C Tables 4.2.6.8 and 6.1.1.4'

loop_
_geom_angle_atom_site_label_1
_geom_angle_atom_site_label_2
_geom_angle_atom_site_label_3
_geom_angle
C16 Ir1 C27 93.98(12)
C16 Ir1 C33 95.38(12)
C27 Ir1 C33 95.69(12)
C16 Ir1 N1 174.39(10)
C27 Ir1 N1 86.94(11)
C33 Ir1 N1 90.03(11)
C16 Ir1 N3 92.06(11)
C27 Ir1 N3 171.95(11)
C33 Ir1 N3 89.04(11)
N1 Ir1 N3 86.55(10)
C16 Ir1 N5 86.81(11)
C27 Ir1 N5 89.38(11)
C33 Ir1 N5 174.31(11)
N1 Ir1 N5 87.67(9)
N3 Ir1 N5 85.63(9)
C1 N1 N2 106.9(3)
C1 N1 Ir1 135.4(2)
N2 N1 Ir1 117.55(19)
C3 N2 N1 109.9(3)
C3 N2 B1 129.9(3)
N1 N2 B1 120.0(2)
C6 N3 N4 106.9(2)
C6 N3 Ir1 136.5(2)
N4 N3 Ir1 116.60(19)
C8 N4 N3 109.5(3)
C8 N4 B1 129.7(3)
N3 N4 B1 120.7(2)
C11 N5 N6 107.2(2)
C11 N5 Ir1 135.3(2)
N6 N5 Ir1 117.18(18)
C13 N6 N5 109.6(3)
C13 N6 B1 130.4(3)
N5 N6 B1 120.0(2)
C20 N7 C16 128.1(3)
C20 N7 H7 116.0
C16 N7 H7 115.9
N1 C1 C2 109.1(3)
N1 C1 C4 123.9(3)
C2 C1 C4 127.0(3)
C3 C2 C1 106.5(3)
C3 C2 H2 126.7
C1 C2 H2 126.8
N2 C3 C2 107.5(3)
N2 C3 C5 123.3(3)
C2 C3 C5 129.2(3)
C1 C4 H4A 109.5
C1 C4 H4B 109.5
H4A C4 H4B 109.5
C1 C4 H4C 109.4
H4A C4 H4C 109.5
H4B C4 H4C 109.5
C3 C5 H5A 109.7
C3 C5 H5B 109.4
H5A C5 H5B 109.5
C3 C5 H5C 109.4
H5A C5 H5C 109.5
H5B C5 H5C 109.5
N3 C6 C7 109.3(3)
N3 C6 C9 123.4(3)
C7 C6 C9 127.3(3)
C8 C7 C6 106.4(3)
C8 C7 H7A 126.8
C6 C7 H7A 126.7
N4 C8 C7 107.8(3)
N4 C8 C10 123.0(3)
C7 C8 C10 129.2(3)
C6 C9 H9A 109.4
C6 C9 H9B 109.4
H9A C9 H9B 109.5
C6 C9 H9C 109.6
H9A C9 H9C 109.5
H9B C9 H9C 109.5
C8 C10 H10A 109.7
C8 C10 H10B 109.5
H10A C10 H10B 109.5
C8 C10 H10C 109.3
H10A C10 H10C 109.5
H10B C10 H10C 109.5
N5 C11 C12 109.1(3)
N5 C11 C14 124.0(3)
C12 C11 C14 127.0(3)
C13 C12 C11 106.6(3)
C13 C12 H12 126.7
C11 C12 H12 126.7
N6 C13 C12 107.6(3)
N6 C13 C15 122.3(3)
C12 C13 C15 130.1(3)
C11 C14 H14A 109.4
C11 C14 H14B 109.6
H14A C14 H14B 109.5
C11 C14 H14C 109.4
H14A C14 H14C 109.5
H14B C14 H14C 109.5
C13 C15 H15A 109.7
C13 C15 H15B 109.6
H15A C15 H15B 109.5
C13 C15 H15C 109.1
H15A C15 H15C 109.5
H15B C15 H15C 109.5
N7 C16 C17 112.5(3)
N7 C16 Ir1 123.6(2)
C17 C16 Ir1 123.6(2)
C18 C17 C16 122.1(3)
C18 C17 H17 119.0
C16 C17 H17 118.9
C17 C18 C19 120.8(3)
C17 C18 H18 119.7
C19 C18 H18 119.6
C20 C19 C18 119.1(3)
C20 C19 H19 120.5
C18 C19 H19 120.5
C19 C20 N7 117.4(3)
C19 C20 C21 125.0(3)
N7 C20 C21 117.7(3)
C22 C21 C26 118.3(4)
C22 C21 C20 119.5(4)
C26 C21 C20 122.1(3)
C23 C22 C21 120.8(5)
C23 C22 H22 119.7
C21 C22 H22 119.5
C24 C23 C22 120.4(4)
C24 C23 H23 119.9
C22 C23 H23 119.8
C23 C24 C25 119.9(4)
C23 C24 H24 119.8
C25 C24 H24 120.2
C24 C25 C26 119.4(5)
C24 C25 H25 120.2
C26 C25 H25 120.4
C25 C26 C21 121.1(4)
C25 C26 H26 119.5
C21 C26 H26 119.4
C32 C27 C28 114.1(3)
C32 C27 Ir1 128.1(2)
C28 C27 Ir1 117.7(2)
C29 C28 C27 123.1(3)
C29 C28 H28 118.4
C27 C28 H28 118.5
C30 C29 C28 120.8(3)
C30 C29 H29 119.6
C28 C29 H29 119.6
C29 C30 C31 118.7(3)
C29 C30 H30 120.4
C31 C30 H30 120.9
C30 C31 C32 120.1(3)
C30 C31 H31 120.0
C32 C31 H31 120.0
C31 C32 C27 123.1(3)
C31 C32 H32 118.5
C27 C32 H32 118.4
C34 C33 C38 113.6(3)
C34 C33 Ir1 118.4(2)
C38 C33 Ir1 127.8(2)
C35 C34 C33 123.4(3)
C35 C34 H34 118.3
C33 C34 H34 118.3
C36 C35 C34 120.7(3)
C36 C35 H35 119.7
C34 C35 H35 119.7
C35 C36 C37 118.6(3)
C35 C36 H36 120.6
C37 C36 H36 120.8
C36 C37 C38 120.1(3)
C36 C37 H37 119.9
C38 C37 H37 119.9
C37 C38 C33 123.5(3)
C37 C38 H38 118.2
C33 C38 H38 118.3
N6 B1 N4 109.5(3)
N6 B1 N2 108.6(3)
N4 B1 N2 109.2(3)
N6 B1 H1 109.8
N4 B1 H1 109.8
N2 B1 H1 109.9
C39A Cl1A H39D 64.1
Cl1A C39A Cl2A 112.2(10)
Cl1A C39A H39A 109.2
Cl2A C39A H39A 109.2
Cl1A C39A H39B 109.2
Cl2A C39A H39B 109.2
H39A C39A H39B 107.9
Cl1A C39A H39C 99.3
Cl2A C39A H39C 122.6
H39B C39A H39C 103.5
C39B Cl1B H39B 64.1
Cl2B C39B Cl1B 116.7(7)
Cl2B C39B H39A 93.7
Cl1B C39B H39A 114.4
Cl2B C39B H39C 108.1
Cl1B C39B H39C 108.1
Cl2B C39B H39D 108.1
Cl1B C39B H39D 108.1
H39A C39B H39D 115.3
H39C C39B H39D 107.3

loop_
_geom_bond_atom_site_label_1
_geom_bond_atom_site_label_2
_geom_bond_distance
Ir1 C16 1.978(3)
Ir1 C27 2.052(3)
Ir1 C33 2.057(3)
Ir1 N1 2.132(3)
Ir1 N3 2.147(2)
Ir1 N5 2.149(2)
N1 C1 1.345(4)
N1 N2 1.373(3)
N2 C3 1.356(4)
N2 B1 1.541(4)
N3 C6 1.342(4)
N3 N4 1.376(3)
N4 C8 1.354(4)
N4 B1 1.539(4)
N5 C11 1.344(4)
N5 N6 1.370(3)
N6 C13 1.355(4)
N6 B1 1.537(4)
N7 C20 1.369(4)
N7 C16 1.369(4)
N7 H7 0.8800
C1 C2 1.402(5)
C1 C4 1.490(5)
C2 C3 1.376(5)
C2 H2 0.9500
C3 C5 1.492(5)
C4 H4A 0.9800
C4 H4B 0.9800
C4 H4C 0.9800
C5 H5A 0.9800
C5 H5B 0.9800
C5 H5C 0.9800
C6 C7 1.397(4)
C6 C9 1.490(5)
C7 C8 1.374(5)
C7 H7A 0.9500
C8 C10 1.499(5)
C9 H9A 0.9800
C9 H9B 0.9800
C9 H9C 0.9800
C10 H10A 0.9800
C10 H10B 0.9800
C10 H10C 0.9800
C11 C12 1.394(4)
C11 C14 1.493(5)
C12 C13 1.375(5)
C12 H12 0.9500
C13 C15 1.491(5)
C14 H14A 0.9800
C14 H14B 0.9800
C14 H14C 0.9800
C15 H15A 0.9800
C15 H15B 0.9800
C15 H15C 0.9800
C16 C17 1.413(4)
C17 C18 1.379(4)
C17 H17 0.9500
C18 C19 1.397(5)
C18 H18 0.9500
C19 C20 1.366(5)
C19 H19 0.9500
C20 C21 1.484(5)
C21 C22 1.389(5)
C21 C26 1.390(6)
C22 C23 1.381(6)
C22 H22 0.9500
C23 C24 1.377(8)
C23 H23 0.9500
C24 C25 1.388(7)
C24 H24 0.9500
C25 C26 1.389(5)
C25 H25 0.9500
C26 H26 0.9500
C27 C32 1.407(4)
C27 C28 1.415(4)
C28 C29 1.384(5)
C28 H28 0.9500
C29 C30 1.379(5)
C29 H29 0.9500
C30 C31 1.388(6)
C30 H30 0.9500
C31 C32 1.397(5)
C31 H31 0.9500
C32 H32 0.9500
C33 C34 1.411(4)
C33 C38 1.412(4)
C34 C35 1.392(4)
C34 H34 0.9500
C35 C36 1.378(5)
C35 H35 0.9500
C36 C37 1.384(5)
C36 H36 0.9500
C37 C38 1.397(4)
C37 H37 0.9500
C38 H38 0.9500
B1 H1 1.0000
Cl1A C39A 1.695(16)
Cl2A C39A 1.823(16)
C39A H39A 0.9900
C39A H39B 0.9900
Cl1B C39B 1.711(9)
Cl2B C39B 1.676(13)
C39B H39C 0.9900
C39B H39D 0.9900

loop_
_geom_torsion_atom_site_label_1
_geom_torsion_atom_site_label_2
_geom_torsion_atom_site_label_3
_geom_torsion_atom_site_label_4
_geom_torsion
C27 Ir1 N1 C1 43.6(3)
C33 Ir1 N1 C1 -52.1(3)
N3 Ir1 N1 C1 -141.1(3)
N5 Ir1 N1 C1 133.1(3)
C27 Ir1 N1 N2 -131.5(2)
C33 Ir1 N1 N2 132.8(2)
N3 Ir1 N1 N2 43.8(2)
N5 Ir1 N1 N2 -42.0(2)
C1 N1 N2 C3 -0.4(3)
Ir1 N1 N2 C3 176.0(2)
C1 N1 N2 B1 -176.5(3)
Ir1 N1 N2 B1 -0.1(3)
C16 Ir1 N3 C6 -50.9(3)
C33 Ir1 N3 C6 44.5(3)
N1 Ir1 N3 C6 134.5(3)
N5 Ir1 N3 C6 -137.5(3)
C16 Ir1 N3 N4 130.2(2)
C33 Ir1 N3 N4 -134.4(2)
N1 Ir1 N3 N4 -44.4(2)
N5 Ir1 N3 N4 43.6(2)
C6 N3 N4 C8 0.2(3)
Ir1 N3 N4 C8 179.45(19)
C6 N3 N4 B1 -177.8(3)
Ir1 N3 N4 B1 1.4(3)
C16 Ir1 N5 C11 47.5(3)
C27 Ir1 N5 C11 -46.5(3)
N1 Ir1 N5 C11 -133.5(3)
N3 Ir1 N5 C11 139.8(3)
C16 Ir1 N5 N6 -140.3(2)
C27 Ir1 N5 N6 125.7(2)
N1 Ir1 N5 N6 38.7(2)
N3 Ir1 N5 N6 -48.0(2)
C11 N5 N6 C13 0.9(3)
Ir1 N5 N6 C13 -173.4(2)
C11 N5 N6 B1 -179.3(3)
Ir1 N5 N6 B1 6.4(3)
N2 N1 C1 C2 0.7(3)
Ir1 N1 C1 C2 -174.8(2)
N2 N1 C1 C4 -179.3(3)
Ir1 N1 C1 C4 5.2(5)
N1 C1 C2 C3 -0.7(4)
C4 C1 C2 C3 179.3(3)
N1 N2 C3 C2 0.0(4)
B1 N2 C3 C2 175.5(3)
N1 N2 C3 C5 -179.0(3)
B1 N2 C3 C5 -3.5(5)
C1 C2 C3 N2 0.4(4)
C1 C2 C3 C5 179.4(4)
N4 N3 C6 C7 -0.4(3)
Ir1 N3 C6 C7 -179.3(2)
N4 N3 C6 C9 178.6(3)
Ir1 N3 C6 C9 -0.3(5)
N3 C6 C7 C8 0.3(4)
C9 C6 C7 C8 -178.6(3)
N3 N4 C8 C7 0.0(3)
B1 N4 C8 C7 177.8(3)
N3 N4 C8 C10 179.7(3)
B1 N4 C8 C10 -2.4(5)
C6 C7 C8 N4 -0.2(4)
C6 C7 C8 C10 -179.9(3)
N6 N5 C11 C12 -0.2(4)
Ir1 N5 C11 C12 172.6(2)
N6 N5 C11 C14 179.6(3)
Ir1 N5 C11 C14 -7.6(5)
N5 C11 C12 C13 -0.6(4)
C14 C11 C12 C13 179.6(3)
N5 N6 C13 C12 -1.2(4)
B1 N6 C13 C12 178.9(3)
N5 N6 C13 C15 179.7(3)
B1 N6 C13 C15 -0.2(6)
C11 C12 C13 N6 1.1(4)
C11 C12 C13 C15 -179.9(4)
C20 N7 C16 C17 0.7(4)
C20 N7 C16 Ir1 175.6(2)
C27 Ir1 C16 N7 -31.8(3)
C33 Ir1 C16 N7 64.3(2)
N3 Ir1 C16 N7 153.5(2)
N5 Ir1 C16 N7 -121.0(2)
C27 Ir1 C16 C17 142.5(3)
C33 Ir1 C16 C17 -121.4(3)
N3 Ir1 C16 C17 -32.2(3)
N5 Ir1 C16 C17 53.3(3)
N7 C16 C17 C18 -0.6(4)
Ir1 C16 C17 C18 -175.4(2)
C16 C17 C18 C19 0.4(5)
C17 C18 C19 C20 -0.3(5)
C18 C19 C20 N7 0.4(5)
C18 C19 C20 C21 -178.0(3)
C16 N7 C20 C19 -0.7(5)
C16 N7 C20 C21 177.8(3)
C19 C20 C21 C22 25.9(5)
N7 C20 C21 C22 -152.4(3)
C19 C20 C21 C26 -156.4(3)
N7 C20 C21 C26 25.3(5)
C26 C21 C22 C23 -1.1(6)
C20 C21 C22 C23 176.7(4)
C21 C22 C23 C24 -0.1(7)
C22 C23 C24 C25 0.7(7)
C23 C24 C25 C26 -0.2(6)
C24 C25 C26 C21 -1.0(6)
C22 C21 C26 C25 1.6(5)
C20 C21 C26 C25 -176.1(3)
C16 Ir1 C27 C32 61.1(3)
C33 Ir1 C27 C32 -34.7(3)
N1 Ir1 C27 C32 -124.4(3)
N5 Ir1 C27 C32 147.9(3)
C16 Ir1 C27 C28 -121.1(2)
C33 Ir1 C27 C28 143.0(2)
N1 Ir1 C27 C28 53.3(2)
N5 Ir1 C27 C28 -34.4(2)
C32 C27 C28 C29 -4.2(5)
Ir1 C27 C28 C29 177.8(3)
C27 C28 C29 C30 1.8(5)
C28 C29 C30 C31 1.4(6)
C29 C30 C31 C32 -1.9(6)
C30 C31 C32 C27 -0.9(6)
C28 C27 C32 C31 3.7(5)
Ir1 C27 C32 C31 -178.5(3)
C16 Ir1 C33 C34 141.4(2)
C27 Ir1 C33 C34 -124.0(2)
N1 Ir1 C33 C34 -37.1(2)
N3 Ir1 C33 C34 49.5(2)
C16 Ir1 C33 C38 -33.6(3)
C27 Ir1 C33 C38 61.0(3)
N1 Ir1 C33 C38 147.9(3)
N3 Ir1 C33 C38 -125.6(3)
C38 C33 C34 C35 -2.5(5)
Ir1 C33 C34 C35 -178.2(3)
C33 C34 C35 C36 1.3(5)
C34 C35 C36 C37 0.6(5)
C35 C36 C37 C38 -1.0(5)
C36 C37 C38 C33 -0.4(6)
C34 C33 C38 C37 2.0(5)
Ir1 C33 C38 C37 177.2(3)
C13 N6 B1 N4 -124.9(3)
N5 N6 B1 N4 55.2(4)
C13 N6 B1 N2 115.9(4)
N5 N6 B1 N2 -63.9(3)
C8 N4 B1 N6 122.0(3)
N3 N4 B1 N6 -60.4(3)
C8 N4 B1 N2 -119.2(3)
N3 N4 B1 N2 58.4(3)
C3 N2 B1 N6 -115.1(3)
N1 N2 B1 N6 60.1(3)
C3 N2 B1 N4 125.6(3)
N1 N2 B1 N4 -59.3(3)
